data_1502038
loop_
_publ_author_name
'Chen, Jiun-Jia'
'Li, Kuan-Ting'
'Yang, Ding-Yah'

_publ_section_title
;
 Synthesis of coumarin/phenanthridine-fused heterocycles and their
 photochemical and thermochromic properties.
;
_journal_issue 7
_journal_name_full 'Organic letters'
_journal_page_first 1658
_journal_page_last 1661
_journal_paper_doi 10.1021/ol200117b
_journal_volume 13
_journal_year 2011
_chemical_formula_moiety 'C24 H22 N2 O3'
_chemical_formula_sum 'C24 H22 N2 O3'
_chemical_formula_weight 386.44
_space_group_IT_number 61
_symmetry_cell_setting orthorhombic
_symmetry_Int_Tables_number 61
_symmetry_space_group_name_Hall '-P 2ac 2ab'
_symmetry_space_group_name_H-M 'P b c a'
_atom_sites_solution_hydrogens geom
_atom_sites_solution_primary direct
_atom_sites_solution_secondary difmap
_audit_creation_method SHELXL-97
_cell_angle_alpha 90.00
_cell_angle_beta 90.00
_cell_angle_gamma 90.00
_cell_formula_units_Z 16
_cell_length_a 15.6502(11)
_cell_length_b 13.1606(10)
_cell_length_c 37.823(3)
_cell_measurement_temperature 297(2)
_cell_volume 7790.3(10)
_computing_cell_refinement 'Bruker SMART'
_computing_data_collection 'Bruker SMART'
_computing_data_reduction 'Bruker SHELXTL'
_computing_molecular_graphics 'Bruker SHELXTL'
_computing_publication_material 'Bruker SHELXTL'
_computing_structure_refinement 'SHELXL-97 (Sheldrick, 2008)'
_computing_structure_solution 'SHELXS-97 (Sheldrick, 2008)'
_diffrn_ambient_temperature 297(2)
_diffrn_measured_fraction_theta_full 0.998
_diffrn_measured_fraction_theta_max 0.998
_diffrn_measurement_device_type 'CCD area detector'
_diffrn_measurement_method 'phi and omega scans'
_diffrn_radiation_monochromator graphite
_diffrn_radiation_probe x-ray
_diffrn_radiation_type MoK\a
_diffrn_radiation_wavelength 0.71073
_diffrn_reflns_av_R_equivalents 0.0791
_diffrn_reflns_av_sigmaI/netI 0.0556
_diffrn_reflns_limit_h_max 19
_diffrn_reflns_limit_h_min -19
_diffrn_reflns_limit_k_max 16
_diffrn_reflns_limit_k_min -14
_diffrn_reflns_limit_l_max 46
_diffrn_reflns_limit_l_min -39
_diffrn_reflns_number 42540
_diffrn_reflns_theta_full 26.05
_diffrn_reflns_theta_max 26.05
_diffrn_reflns_theta_min 2.09
_diffrn_source 'fine-focus sealed tube'
_exptl_absorpt_coefficient_mu 0.088
_exptl_absorpt_correction_T_max 1.000000
_exptl_absorpt_correction_T_min 0.625959
_exptl_absorpt_correction_type empirical
_exptl_crystal_colour brown
_exptl_crystal_density_diffrn 1.318
_exptl_crystal_density_method 'not measured'
_exptl_crystal_description parallelepiped
_exptl_crystal_F_000 3264
_exptl_crystal_size_max 0.57
_exptl_crystal_size_mid 0.34
_exptl_crystal_size_min 0.19
_refine_diff_density_max 0.368
_refine_diff_density_min -0.299
_refine_diff_density_rms 0.054
_refine_ls_extinction_method none
_refine_ls_goodness_of_fit_ref 1.017
_refine_ls_hydrogen_treatment constr
_refine_ls_matrix_type full
_refine_ls_number_parameters 523
_refine_ls_number_reflns 7691
_refine_ls_number_restraints 0
_refine_ls_restrained_S_all 1.017
_refine_ls_R_factor_all 0.1569
_refine_ls_R_factor_gt 0.0718
_refine_ls_shift/su_max 0.000
_refine_ls_shift/su_mean 0.000
_refine_ls_structure_factor_coef Fsqd
_refine_ls_weighting_details 'calc w=1/[\s^2^(Fo^2^)+(0.1168P)^2^+5.2205P] where P=(Fo^2^+2Fc^2^)/3'
_refine_ls_weighting_scheme calc
_refine_ls_wR_factor_gt 0.1987
_refine_ls_wR_factor_ref 0.2572
_reflns_number_gt 3576
_reflns_number_total 7691
_reflns_threshold_expression >2sigma(I)
_cod_data_source_file ol200117b_si_003.cif
_cod_data_source_block jj010m
_cod_database_code 1502038

loop_
_symmetry_equiv_pos_as_xyz
'x, y, z'
'-x+1/2, -y, z+1/2'
'-x, y+1/2, -z+1/2'
'x+1/2, -y+1/2, -z'
'-x, -y, -z'
'x-1/2, y, -z-1/2'
'x, -y-1/2, z-1/2'
'-x-1/2, y-1/2, z'

loop_
_atom_site_label
_atom_site_type_symbol
_atom_site_fract_x
_atom_site_fract_y
_atom_site_fract_z
_atom_site_U_iso_or_equiv
_atom_site_adp_type
_atom_site_occupancy
_atom_site_symmetry_multiplicity
_atom_site_calc_flag
_atom_site_refinement_flags
O1 O 0.61807(16) 0.8752(2) 0.02294(7) 0.0621(8) Uani 1 1 d .
O2 O 0.72134(18) 0.7966(2) -0.00499(9) 0.0780(9) Uani 1 1 d .
O3 O 0.6262(2) 0.5280(3) -0.09855(10) 0.0944(11) Uani 1 1 d .
N1 N 0.4132(2) 1.0847(3) 0.07863(11) 0.0795(11) Uani 1 1 d .
N2 N 0.5281(3) 0.4115(3) -0.07381(10) 0.0721(10) Uani 1 1 d .
C1 C 0.5323(2) 0.8914(3) 0.02976(10) 0.0526(10) Uani 1 1 d .
C2 C 0.5154(3) 0.9751(3) 0.05045(11) 0.0589(11) Uani 1 1 d .
H2A H 0.5602 1.0144 0.0591 0.071 Uiso 1 1 calc R
C3 C 0.4314(3) 1.0010(3) 0.05836(11) 0.0585(10) Uani 1 1 d .
C4 C 0.3664(3) 0.9394(3) 0.04436(12) 0.0633(11) Uani 1 1 d .
H4A H 0.3096 0.9554 0.0489 0.076 Uiso 1 1 calc R
C5 C 0.3854(3) 0.8562(3) 0.02420(11) 0.0602(11) Uani 1 1 d .
H5A H 0.3408 0.8168 0.0154 0.072 Uiso 1 1 calc R
C6 C 0.4693(2) 0.8282(3) 0.01629(10) 0.0524(10) Uani 1 1 d .
C7 C 0.4950(2) 0.7403(3) -0.00440(9) 0.0501(9) Uani 1 1 d .
C8 C 0.4380(2) 0.6668(3) -0.01684(10) 0.0536(10) Uani 1 1 d .
H8A H 0.3801 0.6737 -0.0119 0.064 Uiso 1 1 calc R
C9 C 0.4657(3) 0.5834(3) -0.03655(10) 0.0537(10) Uani 1 1 d .
C10 C 0.4075(3) 0.5034(3) -0.04905(10) 0.0543(10) Uani 1 1 d .
C11 C 0.3200(3) 0.5041(3) -0.04151(11) 0.0623(11) Uani 1 1 d .
H11A H 0.2975 0.5577 -0.0285 0.075 Uiso 1 1 calc R
C12 C 0.2665(3) 0.4290(3) -0.05258(12) 0.0723(13) Uani 1 1 d .
H12A H 0.2087 0.4309 -0.0469 0.087 Uiso 1 1 calc R
C13 C 0.2993(3) 0.3499(4) -0.07235(13) 0.0771(13) Uani 1 1 d .
H13A H 0.2631 0.2990 -0.0805 0.093 Uiso 1 1 calc R
C14 C 0.3844(3) 0.3456(3) -0.08010(12) 0.0749(13) Uani 1 1 d .
H14A H 0.4054 0.2920 -0.0936 0.090 Uiso 1 1 calc R
C15 C 0.4408(3) 0.4209(3) -0.06795(10) 0.0597(11) Uani 1 1 d .
C16 C 0.5883(3) 0.4897(4) -0.06664(12) 0.0696(12) Uani 1 1 d .
H16A H 0.6345 0.4586 -0.0529 0.084 Uiso 1 1 calc R
C17 C 0.5527(3) 0.5746(3) -0.04443(10) 0.0574(10) Uani 1 1 d .
C18 C 0.6097(3) 0.6456(3) -0.03176(11) 0.0593(11) Uani 1 1 d .
H18A H 0.6676 0.6383 -0.0366 0.071 Uiso 1 1 calc R
C19 C 0.5822(2) 0.7277(3) -0.01193(10) 0.0544(10) Uani 1 1 d .
C20 C 0.6457(3) 0.7994(3) 0.00114(11) 0.0606(11) Uani 1 1 d .
C21 C 0.4821(3) 1.1437(4) 0.09410(14) 0.0880(15) Uani 1 1 d .
H21A H 0.5360 1.1167 0.0864 0.132 Uiso 1 1 calc R
H21B H 0.4786 1.1401 0.1194 0.132 Uiso 1 1 calc R
H21C H 0.4773 1.2132 0.0867 0.132 Uiso 1 1 calc R
C22 C 0.3266(3) 1.1128(4) 0.08681(14) 0.0857(15) Uani 1 1 d .
H22A H 0.2880 1.0677 0.0749 0.129 Uiso 1 1 calc R
H22B H 0.3164 1.1812 0.0791 0.129 Uiso 1 1 calc R
H22C H 0.3177 1.1082 0.1119 0.129 Uiso 1 1 calc R
C23 C 0.5617(4) 0.3249(3) -0.09332(15) 0.0943(17) Uani 1 1 d .
H23A H 0.5169 0.2761 -0.0970 0.141 Uiso 1 1 calc R
H23B H 0.6071 0.2941 -0.0801 0.141 Uiso 1 1 calc R
H23C H 0.5830 0.3473 -0.1158 0.141 Uiso 1 1 calc R
C24 C 0.5661(5) 0.5707(5) -0.12288(15) 0.116(2) Uani 1 1 d .
H24A H 0.5958 0.5946 -0.1435 0.174 Uiso 1 1 calc R
H24B H 0.5369 0.6264 -0.1118 0.174 Uiso 1 1 calc R
H24C H 0.5254 0.5197 -0.1296 0.174 Uiso 1 1 calc R
O4 O 0.56008(17) 0.6467(2) 0.21007(8) 0.0701(8) Uani 1 1 d .
O5 O 0.46820(18) 0.5614(2) 0.24223(9) 0.0809(10) Uani 1 1 d .
O6 O 0.6056(3) 0.3093(3) 0.33538(10) 0.0976(12) Uani 1 1 d .
N3 N 0.7389(3) 0.8762(3) 0.14841(12) 0.0985(14) Uani 1 1 d .
N4 N 0.7017(2) 0.1996(2) 0.30494(9) 0.0564(9) Uani 1 1 d .
C25 C 0.6428(2) 0.6719(3) 0.20038(11) 0.0570(10) Uani 1 1 d .
C26 C 0.6501(3) 0.7559(3) 0.17933(12) 0.0669(12) Uani 1 1 d .
H26A H 0.6012 0.7902 0.1721 0.080 Uiso 1 1 calc R
C27 C 0.7295(3) 0.7905(3) 0.16874(12) 0.0711(12) Uani 1 1 d .
C28 C 0.8007(3) 0.7350(4) 0.18035(12) 0.0743(13) Uani 1 1 d .
H28A H 0.8551 0.7558 0.1736 0.089 Uiso 1 1 calc R
C29 C 0.7921(3) 0.6513(3) 0.20126(12) 0.0651(11) Uani 1 1 d .
H29A H 0.8410 0.6174 0.2087 0.078 Uiso 1 1 calc R
C30 C 0.7122(2) 0.6147(3) 0.21187(10) 0.0516(9) Uani 1 1 d .
C31 C 0.6969(2) 0.5261(3) 0.23402(10) 0.0481(9) Uani 1 1 d .
C32 C 0.7616(2) 0.4617(3) 0.24632(10) 0.0493(9) Uani 1 1 d .
H32A H 0.8177 0.4740 0.2395 0.059 Uiso 1 1 calc R
C33 C 0.7443(2) 0.3795(3) 0.26856(9) 0.0456(9) Uani 1 1 d .
C34 C 0.8114(2) 0.3133(3) 0.28261(10) 0.0482(9) Uani 1 1 d .
C35 C 0.8970(3) 0.3343(3) 0.27862(11) 0.0632(11) Uani 1 1 d .
H35A H 0.9129 0.3933 0.2668 0.076 Uiso 1 1 calc R
C36 C 0.9602(3) 0.2709(4) 0.29161(12) 0.0765(13) Uani 1 1 d .
H36A H 1.0177 0.2867 0.2885 0.092 Uiso 1 1 calc R
C37 C 0.9363(3) 0.1847(4) 0.30903(12) 0.0787(14) Uani 1 1 d .
H37A H 0.9782 0.1413 0.3177 0.094 Uiso 1 1 calc R
C38 C 0.8518(3) 0.1608(3) 0.31399(11) 0.0683(12) Uani 1 1 d .
H38A H 0.8376 0.1019 0.3262 0.082 Uiso 1 1 calc R
C39 C 0.7865(3) 0.2235(3) 0.30096(10) 0.0527(10) Uani 1 1 d .
C40 C 0.6355(3) 0.2734(3) 0.30197(11) 0.0616(11) Uani 1 1 d .
H40A H 0.5870 0.2389 0.2908 0.074 Uiso 1 1 calc R
C41 C 0.6594(2) 0.3592(3) 0.27792(10) 0.0502(9) Uani 1 1 d .
C42 C 0.5948(2) 0.4225(3) 0.26564(11) 0.0549(10) Uani 1 1 d .
H42A H 0.5385 0.4092 0.2720 0.066 Uiso 1 1 calc R
C43 C 0.6125(2) 0.5048(3) 0.24418(10) 0.0502(9) Uani 1 1 d .
C44 C 0.5421(3) 0.5696(3) 0.23306(12) 0.0629(11) Uani 1 1 d .
C45 C 0.6654(4) 0.9321(4) 0.13648(17) 0.119(2) Uani 1 1 d .
H45A H 0.6144 0.8990 0.1446 0.178 Uiso 1 1 calc R
H45B H 0.6652 0.9346 0.1111 0.178 Uiso 1 1 calc R
H45C H 0.6675 0.9999 0.1458 0.178 Uiso 1 1 calc R
C46 C 0.8226(4) 0.9137(5) 0.13892(16) 0.116(2) Uani 1 1 d .
H46A H 0.8656 0.8695 0.1485 0.174 Uiso 1 1 calc R
H46B H 0.8302 0.9809 0.1483 0.174 Uiso 1 1 calc R
H46C H 0.8279 0.9156 0.1136 0.174 Uiso 1 1 calc R
C47 C 0.6762(3) 0.1056(3) 0.32230(11) 0.0706(12) Uani 1 1 d .
H47A H 0.7241 0.0601 0.3233 0.106 Uiso 1 1 calc R
H47B H 0.6307 0.0745 0.3092 0.106 Uiso 1 1 calc R
H47C H 0.6571 0.1203 0.3459 0.106 Uiso 1 1 calc R
C48 C 0.6653(5) 0.3597(5) 0.35577(16) 0.129(3) Uani 1 1 d .
H48A H 0.6395 0.3808 0.3776 0.194 Uiso 1 1 calc R
H48B H 0.6856 0.4183 0.3432 0.194 Uiso 1 1 calc R
H48C H 0.7124 0.3151 0.3607 0.194 Uiso 1 1 calc R

loop_
_atom_site_aniso_label
_atom_site_aniso_U_11
_atom_site_aniso_U_22
_atom_site_aniso_U_33
_atom_site_aniso_U_23
_atom_site_aniso_U_13
_atom_site_aniso_U_12
O1 0.0446(16) 0.0651(18) 0.0767(19) -0.0094(15) -0.0011(13) -0.0040(13)
O2 0.0432(18) 0.084(2) 0.107(2) -0.0202(18) 0.0035(16) -0.0004(15)
O3 0.098(3) 0.085(2) 0.100(3) -0.020(2) 0.035(2) -0.003(2)
N1 0.065(2) 0.063(2) 0.110(3) -0.028(2) 0.005(2) 0.001(2)
N2 0.083(3) 0.058(2) 0.076(3) -0.0119(19) 0.023(2) 0.003(2)
C1 0.042(2) 0.058(2) 0.058(2) 0.003(2) -0.0034(17) -0.0008(18)
C2 0.057(3) 0.059(3) 0.061(3) -0.002(2) -0.004(2) -0.007(2)
C3 0.060(3) 0.052(2) 0.063(3) -0.005(2) 0.003(2) -0.001(2)
C4 0.048(2) 0.064(3) 0.078(3) -0.013(2) 0.004(2) 0.002(2)
C5 0.050(2) 0.061(3) 0.070(3) -0.010(2) 0.002(2) -0.001(2)
C6 0.047(2) 0.056(2) 0.054(2) -0.0027(19) -0.0007(18) 0.0002(19)
C7 0.046(2) 0.059(2) 0.046(2) -0.0003(18) 0.0021(16) 0.0006(19)
C8 0.048(2) 0.061(3) 0.051(2) -0.006(2) 0.0059(18) 0.0018(19)
C9 0.058(2) 0.057(2) 0.047(2) -0.0004(19) 0.0037(18) 0.000(2)
C10 0.063(3) 0.051(2) 0.049(2) -0.0023(19) 0.0014(18) 0.004(2)
C11 0.059(3) 0.060(3) 0.068(3) -0.008(2) -0.006(2) 0.000(2)
C12 0.066(3) 0.069(3) 0.082(3) -0.010(3) -0.005(2) -0.004(2)
C13 0.083(4) 0.063(3) 0.085(3) -0.006(3) -0.006(3) -0.011(3)
C14 0.096(4) 0.058(3) 0.071(3) -0.009(2) 0.003(3) -0.002(3)
C15 0.068(3) 0.059(3) 0.051(2) 0.001(2) 0.006(2) 0.005(2)
C16 0.071(3) 0.072(3) 0.065(3) -0.006(2) 0.008(2) 0.011(2)
C17 0.052(2) 0.064(3) 0.056(2) -0.005(2) 0.0061(19) 0.008(2)
C18 0.045(2) 0.067(3) 0.066(3) -0.006(2) 0.0036(19) 0.006(2)
C19 0.046(2) 0.063(3) 0.055(2) -0.002(2) -0.0006(18) 0.0016(19)
C20 0.052(3) 0.065(3) 0.065(3) -0.001(2) 0.001(2) 0.001(2)
C21 0.097(4) 0.068(3) 0.099(4) -0.025(3) -0.001(3) -0.008(3)
C22 0.083(4) 0.073(3) 0.101(4) -0.022(3) 0.022(3) 0.009(3)
C23 0.109(4) 0.054(3) 0.120(4) -0.016(3) 0.045(3) 0.007(3)
C24 0.172(7) 0.091(4) 0.085(4) 0.006(3) 0.015(4) 0.044(4)
O4 0.0481(17) 0.0646(18) 0.098(2) 0.0179(17) -0.0056(15) 0.0049(14)
O5 0.0400(17) 0.076(2) 0.127(3) 0.0116(19) -0.0020(17) -0.0007(15)
O6 0.133(3) 0.069(2) 0.091(3) 0.007(2) 0.038(2) -0.005(2)
N3 0.107(4) 0.079(3) 0.109(3) 0.046(3) -0.011(3) -0.010(3)
N4 0.065(2) 0.0379(17) 0.066(2) 0.0066(15) 0.0011(17) -0.0040(16)
C25 0.048(2) 0.055(2) 0.068(3) 0.003(2) -0.004(2) 0.0035(19)
C26 0.067(3) 0.054(3) 0.079(3) 0.013(2) -0.015(2) 0.004(2)
C27 0.086(3) 0.059(3) 0.068(3) 0.018(2) -0.008(2) -0.002(2)
C28 0.066(3) 0.071(3) 0.086(3) 0.027(3) -0.004(2) -0.012(2)
C29 0.051(3) 0.069(3) 0.075(3) 0.014(2) -0.005(2) -0.002(2)
C30 0.045(2) 0.049(2) 0.060(2) 0.0058(19) -0.0050(18) -0.0030(18)
C31 0.043(2) 0.044(2) 0.057(2) 0.0001(18) -0.0065(17) -0.0024(17)
C32 0.042(2) 0.049(2) 0.056(2) 0.0045(19) -0.0010(17) -0.0011(17)
C33 0.044(2) 0.043(2) 0.050(2) -0.0011(17) -0.0043(16) -0.0013(17)
C34 0.046(2) 0.046(2) 0.053(2) 0.0003(18) 0.0010(17) 0.0037(17)
C35 0.049(3) 0.062(3) 0.078(3) 0.016(2) -0.002(2) 0.006(2)
C36 0.055(3) 0.091(4) 0.084(3) 0.017(3) -0.002(2) 0.019(3)
C37 0.076(3) 0.089(4) 0.072(3) 0.017(3) -0.002(2) 0.032(3)
C38 0.090(4) 0.053(3) 0.062(3) 0.011(2) 0.008(2) 0.018(2)
C39 0.065(3) 0.045(2) 0.049(2) -0.0004(18) -0.0012(19) 0.0042(19)
C40 0.065(3) 0.048(2) 0.071(3) -0.002(2) 0.006(2) -0.014(2)
C41 0.046(2) 0.044(2) 0.061(2) 0.0028(18) -0.0023(18) -0.0101(17)
C42 0.039(2) 0.051(2) 0.074(3) 0.002(2) 0.0004(18) -0.0039(18)
C43 0.037(2) 0.046(2) 0.067(3) -0.0006(19) -0.0054(17) -0.0003(17)
C44 0.047(3) 0.057(3) 0.085(3) 0.006(2) -0.007(2) 0.001(2)
C45 0.133(5) 0.083(4) 0.140(5) 0.049(4) -0.029(4) 0.004(4)
C46 0.129(5) 0.104(5) 0.115(5) 0.053(4) 0.005(4) -0.030(4)
C47 0.101(4) 0.043(2) 0.068(3) 0.006(2) 0.005(2) -0.014(2)
C48 0.221(8) 0.077(4) 0.089(4) -0.004(3) 0.030(5) -0.049(5)

loop_
_atom_type_symbol
_atom_type_description
_atom_type_scat_dispersion_real
_atom_type_scat_dispersion_imag
_atom_type_scat_source
C C 0.0033 0.0016 'International Tables Vol C Tables 4.2.6.8 and 6.1.1.4'
H H 0.0000 0.0000 'International Tables Vol C Tables 4.2.6.8 and 6.1.1.4'
N N 0.0061 0.0033 'International Tables Vol C Tables 4.2.6.8 and 6.1.1.4'
O O 0.0106 0.0060 'International Tables Vol C Tables 4.2.6.8 and 6.1.1.4'

loop_
_geom_angle_atom_site_label_1
_geom_angle_atom_site_label_2
_geom_angle_atom_site_label_3
_geom_angle
C20 O1 C1 122.2(3)
C24 O3 C16 114.0(4)
C3 N1 C22 121.5(4)
C3 N1 C21 120.0(4)
C22 N1 C21 118.4(4)
C15 N2 C16 123.8(4)
C15 N2 C23 120.3(4)
C16 N2 C23 115.2(4)
C2 C1 O1 114.5(3)
C2 C1 C6 123.6(4)
O1 C1 C6 121.9(4)
C1 C2 C3 119.9(4)
C1 C2 H2A 120.0
C3 C2 H2A 120.0
N1 C3 C2 120.8(4)
N1 C3 C4 121.6(4)
C2 C3 C4 117.5(4)
C5 C4 C3 121.0(4)
C5 C4 H4A 119.5
C3 C4 H4A 119.5
C4 C5 C6 122.3(4)
C4 C5 H5A 118.8
C6 C5 H5A 118.8
C1 C6 C5 115.6(4)
C1 C6 C7 118.7(3)
C5 C6 C7 125.7(4)
C8 C7 C19 118.1(4)
C8 C7 C6 123.8(3)
C19 C7 C6 118.1(3)
C9 C8 C7 121.7(4)
C9 C8 H8A 119.2
C7 C8 H8A 119.2
C8 C9 C17 118.8(4)
C8 C9 C10 122.8(4)
C17 C9 C10 118.4(4)
C11 C10 C15 118.3(4)
C11 C10 C9 122.5(4)
C15 C10 C9 119.2(4)
C12 C11 C10 122.4(4)
C12 C11 H11A 118.8
C10 C11 H11A 118.8
C11 C12 C13 119.0(5)
C11 C12 H12A 120.5
C13 C12 H12A 120.5
C14 C13 C12 120.7(5)
C14 C13 H13A 119.6
C12 C13 H13A 119.6
C13 C14 C15 120.9(4)
C13 C14 H14A 119.5
C15 C14 H14A 119.5
N2 C15 C10 121.1(4)
N2 C15 C14 120.2(4)
C10 C15 C14 118.7(4)
N2 C16 O3 111.6(4)
N2 C16 C17 113.5(4)
O3 C16 C17 111.2(4)
N2 C16 H16A 106.7
O3 C16 H16A 106.7
C17 C16 H16A 106.7
C18 C17 C9 120.0(4)
C18 C17 C16 117.3(4)
C9 C17 C16 122.7(4)
C17 C18 C19 121.1(4)
C17 C18 H18A 119.5
C19 C18 H18A 119.5
C18 C19 C7 120.3(4)
C18 C19 C20 118.5(4)
C7 C19 C20 121.2(4)
O2 C20 O1 116.8(4)
O2 C20 C19 125.7(4)
O1 C20 C19 117.5(4)
N1 C21 H21A 109.5
N1 C21 H21B 109.5
H21A C21 H21B 109.5
N1 C21 H21C 109.5
H21A C21 H21C 109.5
H21B C21 H21C 109.5
N1 C22 H22A 109.5
N1 C22 H22B 109.5
H22A C22 H22B 109.5
N1 C22 H22C 109.5
H22A C22 H22C 109.5
H22B C22 H22C 109.5
N2 C23 H23A 109.5
N2 C23 H23B 109.5
H23A C23 H23B 109.5
N2 C23 H23C 109.5
H23A C23 H23C 109.5
H23B C23 H23C 109.5
O3 C24 H24A 109.5
O3 C24 H24B 109.5
H24A C24 H24B 109.5
O3 C24 H24C 109.5
H24A C24 H24C 109.5
H24B C24 H24C 109.5
C44 O4 C25 122.5(3)
C48 O6 C40 115.5(4)
C27 N3 C45 120.7(5)
C27 N3 C46 121.1(5)
C45 N3 C46 118.2(4)
C39 N4 C40 122.5(3)
C39 N4 C47 120.6(3)
C40 N4 C47 114.6(3)
C26 C25 O4 115.2(4)
C26 C25 C30 123.6(4)
O4 C25 C30 121.2(4)
C25 C26 C27 120.7(4)
C25 C26 H26A 119.7
C27 C26 H26A 119.7
N3 C27 C26 122.0(4)
N3 C27 C28 121.2(5)
C26 C27 C28 116.8(4)
C29 C28 C27 121.6(4)
C29 C28 H28A 119.2
C27 C28 H28A 119.2
C28 C29 C30 122.2(4)
C28 C29 H29A 118.9
C30 C29 H29A 118.9
C25 C30 C29 115.0(4)
C25 C30 C31 119.0(3)
C29 C30 C31 126.0(4)
C32 C31 C43 117.9(3)
C32 C31 C30 123.9(3)
C43 C31 C30 118.2(3)
C33 C32 C31 122.0(3)
C33 C32 H32A 119.0
C31 C32 H32A 119.0
C32 C33 C41 118.9(3)
C32 C33 C34 122.7(3)
C41 C33 C34 118.4(3)
C35 C34 C39 119.1(4)
C35 C34 C33 122.6(3)
C39 C34 C33 118.3(3)
C34 C35 C36 122.4(4)
C34 C35 H35A 118.8
C36 C35 H35A 118.8
C37 C36 C35 118.4(4)
C37 C36 H36A 120.8
C35 C36 H36A 120.8
C36 C37 C38 121.4(4)
C36 C37 H37A 119.3
C38 C37 H37A 119.3
C37 C38 C39 121.3(4)
C37 C38 H38A 119.4
C39 C38 H38A 119.4
N4 C39 C38 122.1(4)
N4 C39 C34 120.5(3)
C38 C39 C34 117.4(4)
N4 C40 O6 113.2(4)
N4 C40 C41 112.4(3)
O6 C40 C41 111.7(3)
N4 C40 H40A 106.3
O6 C40 H40A 106.3
C41 C40 H40A 106.3
C42 C41 C33 119.4(3)
C42 C41 C40 118.3(3)
C33 C41 C40 122.3(3)
C43 C42 C41 121.3(3)
C43 C42 H42A 119.3
C41 C42 H42A 119.3
C42 C43 C31 120.4(3)
C42 C43 C44 118.5(3)
C31 C43 C44 121.1(4)
O5 C44 O4 116.4(4)
O5 C44 C43 126.0(4)
O4 C44 C43 117.6(4)
N3 C45 H45A 109.5
N3 C45 H45B 109.5
H45A C45 H45B 109.5
N3 C45 H45C 109.5
H45A C45 H45C 109.5
H45B C45 H45C 109.5
N3 C46 H46A 109.5
N3 C46 H46B 109.5
H46A C46 H46B 109.5
N3 C46 H46C 109.5
H46A C46 H46C 109.5
H46B C46 H46C 109.5
N4 C47 H47A 109.5
N4 C47 H47B 109.5
H47A C47 H47B 109.5
N4 C47 H47C 109.5
H47A C47 H47C 109.5
H47B C47 H47C 109.5
O6 C48 H48A 109.5
O6 C48 H48B 109.5
H48A C48 H48B 109.5
O6 C48 H48C 109.5
H48A C48 H48C 109.5
H48B C48 H48C 109.5

loop_
_geom_bond_atom_site_label_1
_geom_bond_atom_site_label_2
_geom_bond_distance
O1 C20 1.365(5)
O1 C1 1.384(4)
O2 C20 1.206(5)
O3 C24 1.431(7)
O3 C16 1.436(5)
N1 C3 1.372(5)
N1 C22 1.438(6)
N1 C21 1.452(6)
N2 C15 1.389(5)
N2 C16 1.421(6)
N2 C23 1.457(5)
C1 C2 1.377(5)
C1 C6 1.386(5)
C2 C3 1.391(6)
C2 H2A 0.9300
C3 C4 1.404(6)
C4 C5 1.367(6)
C4 H4A 0.9300
C5 C6 1.397(5)
C5 H5A 0.9300
C6 C7 1.454(5)
C7 C8 1.397(5)
C7 C19 1.404(5)
C8 C9 1.396(5)
C8 H8A 0.9300
C9 C17 1.399(5)
C9 C10 1.470(5)
C10 C11 1.399(6)
C10 C15 1.401(5)
C11 C12 1.362(6)
C11 H11A 0.9300
C12 C13 1.381(6)
C12 H12A 0.9300
C13 C14 1.365(7)
C13 H13A 0.9300
C14 C15 1.405(6)
C14 H14A 0.9300
C16 C17 1.505(6)
C16 H16A 0.9800
C17 C18 1.377(6)
C18 C19 1.384(5)
C18 H18A 0.9300
C19 C20 1.458(6)
C21 H21A 0.9600
C21 H21B 0.9600
C21 H21C 0.9600
C22 H22A 0.9600
C22 H22B 0.9600
C22 H22C 0.9600
C23 H23A 0.9600
C23 H23B 0.9600
C23 H23C 0.9600
C24 H24A 0.9600
C24 H24B 0.9600
C24 H24C 0.9600
O4 C44 1.366(5)
O4 C25 1.386(5)
O5 C44 1.212(5)
O6 C48 1.382(7)
O6 C40 1.428(5)
N3 C27 1.373(6)
N3 C45 1.438(7)
N3 C46 1.446(7)
N4 C39 1.373(5)
N4 C40 1.425(5)
N4 C47 1.455(5)
C25 C26 1.368(6)
C25 C30 1.391(5)
C26 C27 1.382(6)
C26 H26A 0.9300
C27 C28 1.404(6)
C28 C29 1.362(6)
C28 H28A 0.9300
C29 C30 1.399(5)
C29 H29A 0.9300
C30 C31 1.456(5)
C31 C32 1.399(5)
C31 C43 1.404(5)
C32 C33 1.396(5)
C32 H32A 0.9300
C33 C41 1.402(5)
C33 C34 1.464(5)
C34 C35 1.375(5)
C34 C39 1.425(5)
C35 C36 1.385(6)
C35 H35A 0.9300
C36 C37 1.364(7)
C36 H36A 0.9300
C37 C38 1.372(7)
C37 H37A 0.9300
C38 C39 1.403(6)
C38 H38A 0.9300
C40 C41 1.497(5)
C40 H40A 0.9800
C41 C42 1.390(5)
C42 C43 1.382(5)
C42 H42A 0.9300
C43 C44 1.455(5)
C45 H45A 0.9600
C45 H45B 0.9600
C45 H45C 0.9600
C46 H46A 0.9600
C46 H46B 0.9600
C46 H46C 0.9600
C47 H47A 0.9600
C47 H47B 0.9600
C47 H47C 0.9600
C48 H48A 0.9600
C48 H48B 0.9600
C48 H48C 0.9600
